data_1545335
loop_
_publ_author_name
'Zhang, Shiqian'
'Liu, Zhiqiang'
'Fang, Qi'

_publ_section_title
;
 Synthesis, Structures, and Optoelectronic Properties of Pyrene-Fused
 Thioxanthenes.
;
_journal_issue 6
_journal_name_full 'Organic letters'
_journal_page_first 1382
_journal_page_last 1385
_journal_paper_doi 10.1021/acs.orglett.7b00276
_journal_volume 19
_journal_year 2017
_chemical_formula_sum 'C28 H14 S2'
_chemical_formula_weight 414.51
_chemical_name_systematic
; 
 ? 
;
_space_group_IT_number 14
_symmetry_cell_setting monoclinic
_symmetry_space_group_name_Hall '-P 2yn'
_symmetry_space_group_name_H-M 'P 1 21/n 1'
_atom_sites_solution_hydrogens geom
_atom_sites_solution_primary direct
_atom_sites_solution_secondary difmap
_audit_creation_method SHELXL-97
_cell_angle_alpha 90.00
_cell_angle_beta 114.5910(10)
_cell_angle_gamma 90.00
_cell_formula_units_Z 4
_cell_length_a 12.0014(2)
_cell_length_b 14.5055(2)
_cell_length_c 12.1322(2)
_cell_measurement_reflns_used 6825
_cell_measurement_temperature 295.65(2)
_cell_measurement_theta_max 25.92
_cell_measurement_theta_min 2.32
_cell_volume 1920.49(5)
_computing_cell_refinement 'Bruker SAINT'
_computing_data_collection 'Bruker APEX2'
_computing_data_reduction 'Bruker SAINT'
_computing_molecular_graphics 'Bruker SHELXTL'
_computing_publication_material 'Bruker SHELXTL'
_computing_structure_refinement 'SHELXL-97 (Sheldrick, 2008)'
_computing_structure_solution 'SHELXS-97 (Sheldrick, 2008)'
_diffrn_ambient_temperature 295.65(2)
_diffrn_measured_fraction_theta_full 0.980
_diffrn_measured_fraction_theta_max 0.980
_diffrn_measurement_device_type 'Bruker APEX-II CCD'
_diffrn_measurement_method '\f and \w scans'
_diffrn_radiation_monochromator graphite
_diffrn_radiation_source 'fine-focus sealed tube'
_diffrn_radiation_type MoK\a
_diffrn_radiation_wavelength 0.71073
_diffrn_reflns_av_R_equivalents 0.0872
_diffrn_reflns_av_sigmaI/netI 0.0596
_diffrn_reflns_limit_h_max 17
_diffrn_reflns_limit_h_min -16
_diffrn_reflns_limit_k_max 20
_diffrn_reflns_limit_k_min -20
_diffrn_reflns_limit_l_max 17
_diffrn_reflns_limit_l_min -16
_diffrn_reflns_number 33080
_diffrn_reflns_theta_full 31.15
_diffrn_reflns_theta_max 31.15
_diffrn_reflns_theta_min 1.40
_exptl_absorpt_coefficient_mu 0.290
_exptl_absorpt_correction_T_max 0.9885
_exptl_absorpt_correction_T_min 0.7721
_exptl_absorpt_correction_type multi-scan
_exptl_absorpt_process_details 'APEX2 Software Suite (Bruker, 2005)'
_exptl_crystal_colour pink
_exptl_crystal_density_diffrn 1.434
_exptl_crystal_density_method 'not measured'
_exptl_crystal_description plate
_exptl_crystal_F_000 856
_exptl_crystal_size_max 0.94
_exptl_crystal_size_mid 0.20
_exptl_crystal_size_min 0.04
_refine_diff_density_max 0.457
_refine_diff_density_min -0.311
_refine_diff_density_rms 0.058
_refine_ls_extinction_method SHELXL
_refine_ls_goodness_of_fit_ref 0.913
_refine_ls_hydrogen_treatment constr
_refine_ls_matrix_type full
_refine_ls_number_parameters 272
_refine_ls_number_reflns 6077
_refine_ls_number_restraints 0
_refine_ls_restrained_S_all 0.913
_refine_ls_R_factor_all 0.0938
_refine_ls_R_factor_gt 0.0499
_refine_ls_shift/su_max 0.001
_refine_ls_shift/su_mean 0.000
_refine_ls_structure_factor_coef Fsqd
_refine_ls_weighting_details 'calc w=1/[\s^2^(Fo^2^)+(0.0875P)^2^+0.0000P] where P=(Fo^2^+2Fc^2^)/3'
_refine_ls_weighting_scheme calc
_refine_ls_wR_factor_gt 0.1388
_refine_ls_wR_factor_ref 0.1520
_reflns_number_gt 3426
_reflns_number_total 6077
_reflns_threshold_expression >2sigma(I)
_cod_data_source_file ol7b00276_si_007.cif
_cod_data_source_block 16fq07raw
_cod_depositor_comments
;
The following automatic conversions were performed:

'_symmetry_cell_setting' value 'Monoclinic' changed to 'monoclinic'
according to
/home/data/users/saulius/crontab/automatic-downloads/rss-feeds/ACS/lib/dictionaries/cif_core.dic
dictionary named 'cif_core.dic' version 2.4.2 from 2011-04-26.

Automatic conversion script
Id: cif_fix_values 4973 2017-02-22 13:04:09Z antanas 

 Adding full bibliography for 1545331--1545337.cif.
;
_cod_original_sg_symbol_H-M P2(1)/n
_cod_database_code 1545335

loop_
_symmetry_equiv_pos_as_xyz
'x, y, z'
'-x+1/2, y+1/2, -z+1/2'
'-x, -y, -z'
'x-1/2, -y-1/2, z-1/2'

loop_
_atom_site_label
_atom_site_type_symbol
_atom_site_fract_x
_atom_site_fract_y
_atom_site_fract_z
_atom_site_U_iso_or_equiv
_atom_site_adp_type
_atom_site_occupancy
_atom_site_symmetry_multiplicity
_atom_site_calc_flag
_atom_site_refinement_flags
S2 S 0.61839(5) 0.74871(3) 1.03383(5) 0.06069(17) Uani 1 1 d .
S1 S 0.71305(5) 1.09703(3) 0.61017(5) 0.05667(17) Uani 1 1 d .
C10 C 0.31493(19) 0.90091(14) 0.90989(19) 0.0593(5) Uani 1 1 d .
H4 H 0.2427 0.9012 0.9209 0.071 Uiso 1 1 calc R
C11 C 0.32874(16) 0.96311(13) 0.82872(16) 0.0494(4) Uani 1 1 d .
C16 C 0.44171(15) 0.96227(11) 0.81576(14) 0.0409(4) Uani 1 1 d .
C7 C 0.53917(15) 0.90355(11) 0.88736(14) 0.0404(4) Uani 1 1 d .
C6 C 0.65472(15) 0.90629(10) 0.87565(14) 0.0371(3) Uani 1 1 d .
C5 C 0.66026(14) 0.95161(10) 0.77695(13) 0.0372(3) Uani 1 1 d .
C17 C 0.75622(15) 0.93132(11) 0.73409(13) 0.0395(4) Uani 1 1 d .
C18 C 0.78960(15) 0.99354(12) 0.66442(14) 0.0432(4) Uani 1 1 d .
C19 C 0.88648(18) 0.97443(14) 0.63282(17) 0.0546(5) Uani 1 1 d .
H7 H 0.9093 1.0176 0.5894 0.066 Uiso 1 1 calc R
C20 C 0.94794(19) 0.89256(15) 0.66547(18) 0.0589(5) Uani 1 1 d .
H8 H 1.0164 0.8818 0.6499 0.071 Uiso 1 1 calc R
C26 C 0.97597(18) 0.80053(13) 1.17125(16) 0.0544(5) Uani 1 1 d .
H13 H 1.0460 0.7767 1.2332 0.065 Uiso 1 1 calc R
C25 C 0.98468(17) 0.87385(13) 1.10272(16) 0.0525(4) Uani 1 1 d .
H12 H 1.0605 0.9006 1.1198 0.063 Uiso 1 1 calc R
C24 C 0.88073(16) 0.90746(12) 1.00869(15) 0.0448(4) Uani 1 1 d .
H11 H 0.8880 0.9580 0.9649 0.054 Uiso 1 1 calc R
C23 C 0.76521(15) 0.86819(11) 0.97716(13) 0.0397(4) Uani 1 1 d .
C28 C 0.75793(16) 0.79703(12) 1.05203(14) 0.0450(4) Uani 1 1 d .
C8 C 0.51693(16) 0.83919(12) 0.96325(15) 0.0477(4) Uani 1 1 d .
C12 C 0.23643(17) 1.02661(15) 0.76009(18) 0.0591(5) Uani 1 1 d .
H5 H 0.1633 1.0276 0.7693 0.071 Uiso 1 1 calc R
C13 C 0.25157(18) 1.08538(14) 0.68225(18) 0.0574(5) Uani 1 1 d .
H6 H 0.1897 1.1273 0.6404 0.069 Uiso 1 1 calc R
C14 C 0.36080(16) 1.08521(12) 0.66205(15) 0.0481(4) Uani 1 1 d .
C15 C 0.45660(15) 1.02192(11) 0.72943(13) 0.0403(4) Uani 1 1 d .
C4 C 0.56457(14) 1.01670(10) 0.70895(13) 0.0377(3) Uani 1 1 d .
C22 C 0.81347(17) 0.84463(12) 0.75404(15) 0.0470(4) Uani 1 1 d .
H10 H 0.7867 0.7984 0.7903 0.056 Uiso 1 1 calc R
C21 C 0.90799(18) 0.82636(14) 0.72137(17) 0.0570(5) Uani 1 1 d .
H9 H 0.9452 0.7687 0.7373 0.068 Uiso 1 1 calc R
C3 C 0.57687(16) 1.08008(11) 0.62652(15) 0.0424(4) Uani 1 1 d .
C2 C 0.48215(17) 1.14155(13) 0.56096(16) 0.0523(5) Uani 1 1 d .
H2 H 0.4913 1.1814 0.5053 0.063 Uiso 1 1 calc R
C1 C 0.37657(18) 1.14345(13) 0.57808(16) 0.0539(5) Uani 1 1 d .
H1 H 0.3143 1.1841 0.5331 0.065 Uiso 1 1 calc R
C9 C 0.40505(19) 0.83984(15) 0.97331(18) 0.0600(5) Uani 1 1 d .
H3 H 0.3919 0.7977 1.0244 0.072 Uiso 1 1 calc R
C27 C 0.86390(19) 0.76312(12) 1.14762(16) 0.0531(5) Uani 1 1 d .
H14 H 0.8576 0.7148 1.1951 0.064 Uiso 1 1 calc R

loop_
_atom_site_aniso_label
_atom_site_aniso_U_11
_atom_site_aniso_U_22
_atom_site_aniso_U_33
_atom_site_aniso_U_23
_atom_site_aniso_U_13
_atom_site_aniso_U_12
S2 0.0636(3) 0.0506(3) 0.0700(3) 0.0160(2) 0.0300(3) -0.0086(2)
S1 0.0613(3) 0.0466(3) 0.0689(3) 0.0144(2) 0.0339(3) 0.0016(2)
C10 0.0509(11) 0.0702(14) 0.0676(12) -0.0068(10) 0.0355(10) -0.0094(10)
C11 0.0436(10) 0.0561(11) 0.0504(10) -0.0118(8) 0.0214(8) -0.0059(8)
C16 0.0433(9) 0.0396(9) 0.0403(8) -0.0092(6) 0.0179(7) -0.0063(7)
C7 0.0458(10) 0.0376(9) 0.0383(8) -0.0059(6) 0.0181(7) -0.0077(7)
C6 0.0416(9) 0.0319(8) 0.0369(8) -0.0007(6) 0.0154(7) -0.0037(6)
C5 0.0414(9) 0.0331(8) 0.0368(8) -0.0024(6) 0.0159(6) -0.0027(6)
C17 0.0417(9) 0.0395(8) 0.0349(8) -0.0013(6) 0.0136(7) -0.0006(7)
C18 0.0460(10) 0.0417(9) 0.0407(8) -0.0019(7) 0.0168(7) -0.0035(7)
C19 0.0590(12) 0.0586(12) 0.0540(10) -0.0047(9) 0.0313(9) -0.0056(9)
C20 0.0557(12) 0.0701(14) 0.0589(11) -0.0076(10) 0.0318(10) 0.0080(10)
C26 0.0571(12) 0.0531(11) 0.0457(10) 0.0048(8) 0.0140(8) 0.0086(9)
C25 0.0485(10) 0.0565(11) 0.0458(9) -0.0025(8) 0.0130(8) -0.0047(8)
C24 0.0489(10) 0.0423(9) 0.0403(8) 0.0010(7) 0.0159(7) -0.0047(7)
C23 0.0467(9) 0.0361(8) 0.0359(8) -0.0017(6) 0.0168(7) -0.0019(7)
C28 0.0549(10) 0.0390(9) 0.0416(8) 0.0012(7) 0.0205(8) -0.0023(8)
C8 0.0510(10) 0.0478(10) 0.0470(9) -0.0033(7) 0.0231(8) -0.0119(8)
C12 0.0423(10) 0.0724(14) 0.0646(12) -0.0137(10) 0.0242(9) 0.0020(9)
C13 0.0466(11) 0.0637(12) 0.0577(11) -0.0041(9) 0.0175(9) 0.0110(9)
C14 0.0439(10) 0.0481(10) 0.0461(9) -0.0070(7) 0.0126(8) 0.0049(8)
C15 0.0417(9) 0.0385(9) 0.0368(8) -0.0068(6) 0.0124(7) -0.0010(7)
C4 0.0420(9) 0.0331(8) 0.0348(7) -0.0035(6) 0.0129(6) -0.0018(6)
C22 0.0573(11) 0.0434(9) 0.0408(8) -0.0007(7) 0.0210(8) 0.0056(8)
C21 0.0609(12) 0.0596(12) 0.0516(10) -0.0010(9) 0.0246(9) 0.0178(10)
C3 0.0459(9) 0.0368(8) 0.0419(8) 0.0014(7) 0.0156(7) -0.0001(7)
C2 0.0572(12) 0.0452(10) 0.0490(10) 0.0090(8) 0.0167(8) 0.0051(8)
C1 0.0537(11) 0.0480(10) 0.0499(10) 0.0045(8) 0.0116(8) 0.0106(8)
C9 0.0639(13) 0.0639(13) 0.0620(12) 0.0019(9) 0.0357(10) -0.0125(10)
C27 0.0676(13) 0.0428(10) 0.0468(10) 0.0097(7) 0.0218(9) 0.0050(9)

loop_
_atom_type_symbol
_atom_type_description
_atom_type_scat_dispersion_real
_atom_type_scat_dispersion_imag
_atom_type_scat_source
C C 0.0033 0.0016 'International Tables Vol C Tables 4.2.6.8 and 6.1.1.4'
H H 0.0000 0.0000 'International Tables Vol C Tables 4.2.6.8 and 6.1.1.4'
S S 0.1246 0.1234 'International Tables Vol C Tables 4.2.6.8 and 6.1.1.4'

loop_
_geom_angle_atom_site_label_1
_geom_angle_atom_site_label_2
_geom_angle_atom_site_label_3
_geom_angle
C28 S2 C8 101.33(8)
C18 S1 C3 101.98(8)
C9 C10 C11 121.32(18)
C9 C10 H4 119.3
C11 C10 H4 119.3
C10 C11 C12 122.85(18)
C10 C11 C16 117.97(17)
C12 C11 C16 119.17(17)
C7 C16 C15 119.46(15)
C7 C16 C11 121.16(16)
C15 C16 C11 119.37(16)
C8 C7 C16 117.76(15)
C8 C7 C6 121.94(15)
C16 C7 C6 120.17(14)
C5 C6 C7 119.12(14)
C5 C6 C23 122.79(15)
C7 C6 C23 117.81(14)
C6 C5 C4 119.14(15)
C6 C5 C17 122.16(14)
C4 C5 C17 118.59(14)
C18 C17 C22 115.95(15)
C18 C17 C5 122.92(15)
C22 C17 C5 120.98(15)
C19 C18 C17 121.12(16)
C19 C18 S1 115.89(14)
C17 C18 S1 122.98(13)
C20 C19 C18 120.26(18)
C20 C19 H7 119.9
C18 C19 H7 119.9
C19 C20 C21 119.60(18)
C19 C20 H8 120.2
C21 C20 H8 120.2
C27 C26 C25 119.64(17)
C27 C26 H13 120.2
C25 C26 H13 120.2
C26 C25 C24 120.01(18)
C26 C25 H12 120.0
C24 C25 H12 120.0
C25 C24 C23 122.29(16)
C25 C24 H11 118.9
C23 C24 H11 118.9
C24 C23 C28 116.44(14)
C24 C23 C6 121.02(14)
C28 C23 C6 122.32(15)
C23 C28 C27 120.88(17)
C23 C28 S2 122.00(13)
C27 C28 S2 117.10(13)
C9 C8 C7 120.09(17)
C9 C8 S2 117.37(14)
C7 C8 S2 122.15(14)
C13 C12 C11 121.77(18)
C13 C12 H5 119.1
C11 C12 H5 119.1
C12 C13 C14 121.50(18)
C12 C13 H6 119.2
C14 C13 H6 119.2
C1 C14 C13 122.43(17)
C1 C14 C15 118.96(17)
C13 C14 C15 118.60(17)
C4 C15 C16 119.92(14)
C4 C15 C14 120.59(15)
C16 C15 C14 119.47(15)
C3 C4 C15 117.51(14)
C3 C4 C5 122.40(15)
C15 C4 C5 119.99(14)
C21 C22 C17 121.75(17)
C21 C22 H10 119.1
C17 C22 H10 119.1
C20 C21 C22 120.51(18)
C20 C21 H9 119.7
C22 C21 H9 119.7
C2 C3 C4 121.13(16)
C2 C3 S1 115.00(13)
C4 C3 S1 123.51(13)
C1 C2 C3 120.69(17)
C1 C2 H2 119.7
C3 C2 H2 119.7
C2 C1 C14 120.97(16)
C2 C1 H1 119.5
C14 C1 H1 119.5
C10 C9 C8 121.39(18)
C10 C9 H3 119.3
C8 C9 H3 119.3
C26 C27 C28 120.53(17)
C26 C27 H14 119.7
C28 C27 H14 119.7

loop_
_geom_bond_atom_site_label_1
_geom_bond_atom_site_label_2
_geom_bond_distance
S2 C28 1.7427(19)
S2 C8 1.7523(19)
S1 C18 1.7399(18)
S1 C3 1.7437(19)
C10 C9 1.362(3)
C10 C11 1.395(3)
C10 H4 0.9300
C11 C12 1.415(3)
C11 C16 1.428(2)
C16 C7 1.415(2)
C16 C15 1.426(2)
C7 C8 1.412(2)
C7 C6 1.452(2)
C6 C5 1.392(2)
C6 C23 1.490(2)
C5 C4 1.450(2)
C5 C17 1.477(2)
C17 C18 1.404(2)
C17 C22 1.405(2)
C18 C19 1.395(2)
C19 C20 1.367(3)
C19 H7 0.9300
C20 C21 1.372(3)
C20 H8 0.9300
C26 C27 1.366(3)
C26 C25 1.380(3)
C26 H13 0.9300
C25 C24 1.382(2)
C25 H12 0.9300
C24 C23 1.397(2)
C24 H11 0.9300
C23 C28 1.402(2)
C28 C27 1.406(2)
C8 C9 1.398(3)
C12 C13 1.340(3)
C12 H5 0.9300
C13 C14 1.430(3)
C13 H6 0.9300
C14 C1 1.396(3)
C14 C15 1.432(2)
C15 C4 1.419(2)
C4 C3 1.411(2)
C22 C21 1.374(3)
C22 H10 0.9300
C21 H9 0.9300
C3 C2 1.403(2)
C2 C1 1.367(3)
C2 H2 0.9300
C1 H1 0.9300
C9 H3 0.9300
C27 H14 0.9300
